data_7209989
loop_
_publ_author_name
'Pan, Jie'
'Jiang, Fei-Long'
'Yuan, Da-Qiang'
'Shan, Xiao-Chen'
'Wu, Ming-Yan'
'Zhou, Kang'
'Gai, Yan-Li'
'Li, Xing-Jun'
'Hong, Mao-Chun'

_publ_section_title
;
 The 3D porous metal--organic frameworks based on bis(pyrazinyl)--trizole:
 structures, photoluminescence and gas adsorption properties
;
_journal_issue 28
_journal_name_full CrystEngComm
_journal_page_first 5673
_journal_paper_doi 10.1039/c3ce40574e
_journal_volume 15
_journal_year 2013
_chemical_formula_sum 'C19 H13 N7 O8 Zn2'
_chemical_formula_weight 598.10
_chemical_name_systematic
; 
 ? 
;
_space_group_IT_number 96
_symmetry_cell_setting tetragonal
_symmetry_space_group_name_Hall 'P 4nw 2abw'
_symmetry_space_group_name_H-M 'P 43 21 2'
_atom_sites_solution_hydrogens geom
_atom_sites_solution_primary direct
_atom_sites_solution_secondary difmap
_audit_creation_method SHELXL-97
_cell_angle_alpha 90.00
_cell_angle_beta 90.00
_cell_angle_gamma 90.00
_cell_formula_units_Z 4
_cell_length_a 10.8140(13)
_cell_length_b 10.8140(13)
_cell_length_c 25.410(4)
_cell_measurement_reflns_used 8240
_cell_measurement_temperature 293(2)
_cell_measurement_theta_max 27.4934
_cell_measurement_theta_min 3.0550
_cell_volume 2971.5(7)
_computing_cell_refinement CrystalClear
_computing_data_collection 'CrystalClear (Rigaku, 2000)'
_computing_data_reduction CrystalClear
_computing_molecular_graphics 'SHELXL-97 (Sheldrick, 1997)'
_computing_publication_material 'SHELXL-97 (Sheldrick, 1997)'
_computing_structure_refinement 'SHELXL-97 (Sheldrick, 1997)'
_computing_structure_solution 'SHELXS-97 (Sheldrick, 1990)'
_diffrn_ambient_temperature 293(2)
_diffrn_measured_fraction_theta_full 0.994
_diffrn_measured_fraction_theta_max 0.994
_diffrn_measurement_device_type Mercury
_diffrn_measurement_method CCD_Profile_fitting
_diffrn_radiation_monochromator graphite
_diffrn_radiation_source 'fine-focus sealed tube'
_diffrn_radiation_type MoK\a
_diffrn_radiation_wavelength 0.71073
_diffrn_reflns_av_R_equivalents 0.0211
_diffrn_reflns_av_sigmaI/netI 0.0140
_diffrn_reflns_limit_h_max 14
_diffrn_reflns_limit_h_min -14
_diffrn_reflns_limit_k_max 14
_diffrn_reflns_limit_k_min -14
_diffrn_reflns_limit_l_max 32
_diffrn_reflns_limit_l_min -32
_diffrn_reflns_number 22870
_diffrn_reflns_theta_full 27.47
_diffrn_reflns_theta_max 27.47
_diffrn_reflns_theta_min 3.05
_exptl_absorpt_coefficient_mu 1.662
_exptl_absorpt_correction_T_max 0.7217
_exptl_absorpt_correction_T_min 0.6355
_exptl_absorpt_correction_type multi-scan
_exptl_absorpt_process_details 'CrystalClear (Rigaku Inc., 2007)'
_exptl_crystal_colour 'pale yellow'
_exptl_crystal_density_diffrn 1.337
_exptl_crystal_density_method 'not measured'
_exptl_crystal_description block
_exptl_crystal_F_000 1200
_exptl_crystal_size_max 0.30
_exptl_crystal_size_mid 0.26
_exptl_crystal_size_min 0.21
_platon_squeeze_details
;
;
_refine_diff_density_max 0.771
_refine_diff_density_min -0.415
_refine_diff_density_rms 0.064
_refine_ls_abs_structure_details 'Flack H D (1983), Acta Cryst. A39, 876-881'
_refine_ls_abs_structure_Flack 0.276(18)
_refine_ls_extinction_method none
_refine_ls_goodness_of_fit_ref 1.096
_refine_ls_hydrogen_treatment constr
_refine_ls_matrix_type full
_refine_ls_number_parameters 160
_refine_ls_number_reflns 3397
_refine_ls_number_restraints 0
_refine_ls_restrained_S_all 1.096
_refine_ls_R_factor_all 0.0325
_refine_ls_R_factor_gt 0.0319
_refine_ls_shift/su_max 0.000
_refine_ls_shift/su_mean 0.000
_refine_ls_structure_factor_coef Fsqd
_refine_ls_weighting_details 'calc w=1/[\s^2^(Fo^2^)+(0.0487P)^2^+1.6083P] where P=(Fo^2^+2Fc^2^)/3'
_refine_ls_weighting_scheme calc
_refine_ls_wR_factor_gt 0.0873
_refine_ls_wR_factor_ref 0.0879
_reflns_number_gt 3322
_reflns_number_total 3397
_reflns_threshold_expression >2sigma(I)
_cod_data_source_file c3ce40574e.txt
_cod_data_source_block 1
_cod_depositor_comments
;
The following automatic conversions were performed:

'_exptl_absorpt_correction_type' value 'Multi-scan' changed to
'multi-scan' according to
/home/saulius/struct/CIF-dictionaries/cif_core.dic dictionary named
'cif_core.dic' version 2.4.2 from 2011-04-26.

Automatic conversion script
Id: cif_fix_values 1891 2012-01-12 08:04:46Z andrius 
;
_cod_original_sg_symbol_H-M P43212
_cod_database_code 7209989

loop_
_symmetry_equiv_pos_as_xyz
'x, y, z'
'-y+1/2, x+1/2, z+3/4'
'-x, -y, z+1/2'
'y+1/2, -x+1/2, z+1/4'
'x+1/2, -y+1/2, -z+1/4'
'-x+1/2, y+1/2, -z+3/4'
'y, x, -z'
'-y, -x, -z+1/2'

loop_
_atom_site_label
_atom_site_type_symbol
_atom_site_fract_x
_atom_site_fract_y
_atom_site_fract_z
_atom_site_U_iso_or_equiv
_atom_site_adp_type
_atom_site_occupancy
_atom_site_symmetry_multiplicity
_atom_site_calc_flag
_atom_site_refinement_flags
Zn1 Zn 0.54341(3) 0.54094(3) 0.079250(8) 0.02677(9) Uani 1 1 d .
O1 O 0.4628(2) 0.40525(19) 0.04012(8) 0.0482(5) Uani 1 1 d .
O2 O 0.1993(2) 0.0972(2) 0.13779(7) 0.0437(3) Uani 1 1 d .
O3 O 0.0336(2) 0.0330(2) 0.09791(7) 0.0437(3) Uani 1 1 d .
O4 O -0.1818(6) 0.1796(7) 0.05811(19) 0.207(4) Uani 1 1 d .
H4A H -0.2162 0.2411 0.0729 0.248 Uiso 1 1 d R
H4B H -0.1210 0.1383 0.0700 0.248 Uiso 1 1 d R
N1 N 0.8886(2) 0.8426(2) 0.15828(8) 0.0377(5) Uani 1 1 d .
N2 N 0.6881(3) 0.6931(3) 0.13179(9) 0.0457(6) Uani 1 1 d .
N3 N 0.6427(2) 0.6396(2) 0.02663(7) 0.0283(4) Uani 1 1 d .
N4 N 0.78039(19) 0.78039(19) 0.0000 0.0419(7) Uani 1 2 d S
C1 C 0.7171(4) 0.7166(4) 0.18163(11) 0.0593(9) Uani 1 1 d .
H1 H 0.6680 0.6840 0.2083 0.071 Uiso 1 1 calc R
C2 C 0.8188(3) 0.7888(3) 0.19499(11) 0.0521(9) Uani 1 1 d .
H2 H 0.8386 0.7997 0.2303 0.063 Uiso 1 1 calc R
C3 C 0.8591(3) 0.8206(3) 0.10840(10) 0.0389(7) Uani 1 1 d .
H3 H 0.9066 0.8553 0.0817 0.047 Uiso 1 1 calc R
C4 C 0.7584(3) 0.7466(3) 0.09534(10) 0.0361(5) Uani 1 1 d .
C5 C 0.7282(3) 0.7224(3) 0.04066(10) 0.0342(5) Uani 1 1 d .
C7 C 0.3962(2) 0.3962(2) 0.0000 0.0312(6) Uani 1 2 d S
C8 C 0.2983(2) 0.2983(2) 0.0000 0.0295(6) Uani 1 2 d S
C9 C 0.2648(3) 0.2414(3) 0.04669(9) 0.0331(6) Uani 1 1 d .
H9 H 0.3042 0.2631 0.0779 0.040 Uiso 1 1 calc R
C10 C 0.1727(2) 0.1520(2) 0.04707(9) 0.0312(5) Uani 1 1 d .
C11 C 0.1168(2) 0.1168(2) 0.0000 0.0312(6) Uani 1 2 d S
H11 H 0.0560 0.0560 0.0000 0.037 Uiso 1 2 calc SR
C12 C 0.1336(3) 0.0922(2) 0.09768(10) 0.0344(6) Uani 1 1 d .

loop_
_atom_site_aniso_label
_atom_site_aniso_U_11
_atom_site_aniso_U_22
_atom_site_aniso_U_33
_atom_site_aniso_U_23
_atom_site_aniso_U_13
_atom_site_aniso_U_12
Zn1 0.03029(15) 0.03234(15) 0.01767(13) 0.00220(10) 0.00306(10) -0.00104(10)
O1 0.0564(12) 0.0442(11) 0.0442(11) 0.0036(9) -0.0171(10) -0.0214(10)
O2 0.0489(8) 0.0536(9) 0.0285(6) 0.0097(6) 0.0028(6) -0.0100(6)
O3 0.0489(8) 0.0536(9) 0.0285(6) 0.0097(6) 0.0028(6) -0.0100(6)
O4 0.219(7) 0.293(9) 0.108(3) -0.034(5) -0.035(4) 0.140(6)
N1 0.0408(12) 0.0454(13) 0.0270(10) 0.0030(9) -0.0039(9) -0.0122(11)
N2 0.0528(15) 0.0503(15) 0.0341(11) 0.0064(11) -0.0033(11) -0.0216(11)
N3 0.0314(11) 0.0311(11) 0.0223(9) 0.0000(8) -0.0009(8) -0.0067(7)
N4 0.0490(12) 0.0490(12) 0.0277(14) 0.0039(13) -0.0039(13) -0.0225(15)
C1 0.071(2) 0.076(3) 0.0311(13) 0.0075(16) 0.0026(16) -0.0333(18)
C2 0.064(2) 0.068(2) 0.0243(11) 0.0064(13) -0.0048(13) -0.0243(17)
C3 0.0436(15) 0.0464(15) 0.0267(11) 0.0033(10) -0.0025(10) -0.0178(13)
C4 0.0397(14) 0.0398(14) 0.0289(11) 0.0050(11) -0.0047(11) -0.0131(11)
C5 0.0347(13) 0.0390(14) 0.0289(11) -0.0004(11) -0.0024(11) -0.0117(10)
C7 0.0311(10) 0.0311(10) 0.0314(15) -0.0012(11) 0.0012(11) -0.0053(13)
C8 0.0315(10) 0.0315(10) 0.0254(14) -0.0028(11) 0.0028(11) -0.0093(12)
C9 0.0370(13) 0.0383(14) 0.0239(11) -0.0013(10) -0.0020(10) -0.0098(11)
C10 0.0366(13) 0.0351(13) 0.0220(10) 0.0045(9) 0.0012(9) -0.0066(10)
C11 0.0352(10) 0.0352(10) 0.0233(14) 0.0007(11) -0.0007(11) -0.0109(13)
C12 0.0407(14) 0.0367(13) 0.0259(11) 0.0041(9) 0.0049(10) -0.0045(11)

loop_
_atom_type_symbol
_atom_type_description
_atom_type_scat_dispersion_real
_atom_type_scat_dispersion_imag
_atom_type_scat_source
C C 0.0033 0.0016 'International Tables Vol C Tables 4.2.6.8 and 6.1.1.4'
H H 0.0000 0.0000 'International Tables Vol C Tables 4.2.6.8 and 6.1.1.4'
N N 0.0061 0.0033 'International Tables Vol C Tables 4.2.6.8 and 6.1.1.4'
O O 0.0106 0.0060 'International Tables Vol C Tables 4.2.6.8 and 6.1.1.4'
Zn Zn 0.2839 1.4301 'International Tables Vol C Tables 4.2.6.8 and 6.1.1.4'

loop_
_geom_angle_atom_site_label_1
_geom_angle_atom_site_label_2
_geom_angle_atom_site_label_3
_geom_angle
_geom_angle_site_symmetry_1
_geom_angle_site_symmetry_3
O1 Zn1 O3 98.28(9) . 5
O1 Zn1 N3 107.09(8) . .
O3 Zn1 N3 147.57(9) 5 .
O1 Zn1 N1 99.67(10) . 5_465
O3 Zn1 N1 93.26(8) 5 5_465
N3 Zn1 N1 101.85(9) . 5_465
O1 Zn1 O2 91.33(8) . 5
O3 Zn1 O2 58.06(7) 5 5
N3 Zn1 O2 100.73(9) . 5
N1 Zn1 O2 150.65(8) 5_465 5
O1 Zn1 C12 96.67(9) . 5
O3 Zn1 C12 29.16(8) 5 5
N3 Zn1 C12 125.34(9) . 5
N1 Zn1 C12 122.01(8) 5_465 5
O2 Zn1 C12 28.94(8) 5 5
C7 O1 Zn1 136.20(18) . .
C12 O2 Zn1 81.82(16) . 5_455
C12 O3 Zn1 99.27(16) . 5_455
H4A O4 H4B 126.4 . .
C3 N1 C2 117.0(2) . .
C3 N1 Zn1 116.03(17) . 5_565
C2 N1 Zn1 127.01(19) . 5_565
C1 N2 C4 116.4(2) . .
C5 N3 N3 105.49(13) . 7
C5 N3 Zn1 123.06(16) . .
N3 N3 Zn1 131.42(5) 7 .
C5 N4 C5 101.7(3) 7 .
N2 C1 C2 121.8(3) . .
N2 C1 H1 119.1 . .
C2 C1 H1 119.1 . .
N1 C2 C1 121.4(3) . .
N1 C2 H2 119.3 . .
C1 C2 H2 119.3 . .
N1 C3 C4 121.2(2) . .
N1 C3 H3 119.4 . .
C4 C3 H3 119.4 . .
N2 C4 C3 122.1(2) . .
N2 C4 C5 117.3(2) . .
C3 C4 C5 120.6(2) . .
N4 C5 N3 113.7(2) . .
N4 C5 C4 124.2(2) . .
N3 C5 C4 122.2(2) . .
O1 C7 O1 125.0(3) . 7
O1 C7 C8 117.51(16) . .
O1 C7 C8 117.51(16) 7 .
C9 C8 C9 120.1(3) 7 .
C9 C8 C7 119.94(15) 7 .
C9 C8 C7 119.94(15) . .
C8 C9 C10 120.2(2) . .
C8 C9 H9 119.9 . .
C10 C9 H9 119.9 . .
C9 C10 C11 119.7(2) . .
C9 C10 C12 120.6(2) . .
C11 C10 C12 119.7(2) . .
C10 C11 C10 120.0(3) . 7
C10 C11 H11 120.0 . .
C10 C11 H11 120.0 7 .
O2 C12 O3 120.7(2) . .
O2 C12 C10 121.5(2) . .
O3 C12 C10 117.8(2) . .
O2 C12 Zn1 69.24(14) . 5_455
O3 C12 Zn1 51.57(12) . 5_455
C10 C12 Zn1 167.88(19) . 5_455

loop_
_geom_bond_atom_site_label_1
_geom_bond_atom_site_label_2
_geom_bond_distance
_geom_bond_site_symmetry_2
Zn1 O1 1.9754(19) .
Zn1 O3 2.0190(18) 5
Zn1 N3 2.0193(18) .
Zn1 N1 2.119(2) 5_465
Zn1 O2 2.403(2) 5
Zn1 C12 2.544(2) 5
O1 C7 1.252(2) .
O2 C12 1.244(3) .
O2 Zn1 2.403(2) 5_455
O3 C12 1.256(3) .
O3 Zn1 2.0190(18) 5_455
O4 H4A 0.8496 .
O4 H4B 0.8498 .
N1 C3 1.328(3) .
N1 C2 1.334(4) .
N1 Zn1 2.119(2) 5_565
N2 C1 1.329(4) .
N2 C4 1.331(3) .
N3 C5 1.336(3) .
N3 N3 1.354(3) 7
N4 C5 1.334(3) 7
N4 C5 1.334(3) .
C1 C2 1.391(4) .
C1 H1 0.9300 .
C2 H2 0.9300 .
C3 C4 1.391(3) .
C3 H3 0.9300 .
C4 C5 1.451(3) .
C7 O1 1.252(2) 7
C7 C8 1.497(4) .
C8 C9 1.385(3) 7
C8 C9 1.385(3) .
C9 C10 1.388(3) .
C9 H9 0.9300 .
C10 C11 1.394(3) .
C10 C12 1.500(3) .
C11 C10 1.394(3) 7
C11 H11 0.9300 .
C12 Zn1 2.544(2) 5_455

loop_
_platon_squeeze_void_nr
_platon_squeeze_void_average_x
_platon_squeeze_void_average_y
_platon_squeeze_void_average_z
_platon_squeeze_void_volume
_platon_squeeze_void_count_electrons
_platon_squeeze_void_content
1 0.000 0.500 0.124 525 39 ' '
2 0.500 1.000 0.644 525 39 ' '
